data_7708107
loop_
_publ_author_name
'Matos, Cati\'ucia R M O'
'Sanii, Rana'
'Wang, Shi-Qiang'
'Ronconi, C\'elia M'
'Zaworotko, Michael J.'

_publ_section_title
;
 Reversible single-crystal to single-crystal phase transformation between
 a new Werner clathrate and its apohost.
;
_journal_issue 37
_journal_name_full 'Dalton transactions (Cambridge, England : 2003)'
_journal_page_first 12923
_journal_page_last 12930
_journal_paper_doi 10.1039/d1dt01839f
_journal_volume 50
_journal_year 2021
_chemical_formula_moiety 'C70 H40 N10 Ni O8 S2, 2(C6 H5 N O2)'
_chemical_formula_sum 'C82 H50 N12 Ni O12 S2'
_chemical_formula_weight 1518.17
_space_group_crystal_system monoclinic
_space_group_IT_number 12
_space_group_name_Hall '-C 2y'
_space_group_name_H-M_alt 'C 1 2/m 1'
_atom_sites_solution_hydrogens geom
_audit_creation_date 2021-06-30
_audit_creation_method
;
Olex2 1.5-dev
(compiled 2021.06.19 svn.r9b09db45 for OlexSys, GUI svn.r6225)
;
_audit_update_record
;
2021-07-06 deposited with the CCDC.	2021-07-26 downloaded from the CCDC.
;
_cell_angle_alpha 90
_cell_angle_beta 120.7810(10)
_cell_angle_gamma 90
_cell_formula_units_Z 2
_cell_length_a 15.3777(7)
_cell_length_b 24.8980(10)
_cell_length_c 10.2613(4)
_cell_measurement_reflns_used 9996
_cell_measurement_temperature 101(2)
_cell_measurement_theta_max 30.02
_cell_measurement_theta_min 2.75
_cell_volume 3375.3(2)
_computing_molecular_graphics 'Olex2 1.5-dev (Dolomanov et al., 2009)'
_computing_publication_material 'Olex2 1.5-dev (Dolomanov et al., 2009)'
_computing_structure_refinement 'SHELXL 2018/3 (Sheldrick, 2015)'
_computing_structure_solution 'olex2.solve (Bourhis et al., 2015)'
_diffrn_ambient_temperature 100.85
_diffrn_measured_fraction_theta_full 0.994
_diffrn_measured_fraction_theta_max 0.990
_diffrn_measurement_device_type 'Bruker APEX-II CCD'
_diffrn_measurement_method '\f and \w scans'
_diffrn_radiation_type MoK\a
_diffrn_radiation_wavelength 0.71073
_diffrn_reflns_av_R_equivalents 0.0298
_diffrn_reflns_av_unetI/netI 0.0254
_diffrn_reflns_Laue_measured_fraction_full 0.994
_diffrn_reflns_Laue_measured_fraction_max 0.990
_diffrn_reflns_limit_h_max 21
_diffrn_reflns_limit_h_min -21
_diffrn_reflns_limit_k_max 35
_diffrn_reflns_limit_k_min -35
_diffrn_reflns_limit_l_max 13
_diffrn_reflns_limit_l_min -14
_diffrn_reflns_number 25133
_diffrn_reflns_point_group_measured_fraction_full 0.994
_diffrn_reflns_point_group_measured_fraction_max 0.990
_diffrn_reflns_theta_full 25.242
_diffrn_reflns_theta_max 30.147
_diffrn_reflns_theta_min 2.749
_exptl_absorpt_coefficient_mu 0.429
_exptl_absorpt_correction_T_max 0.958
_exptl_absorpt_correction_T_min 0.926
_exptl_absorpt_correction_type none
_exptl_crystal_colour brown
_exptl_crystal_colour_primary brown
_exptl_crystal_density_diffrn 1.494
_exptl_crystal_description block
_exptl_crystal_F_000 1564
_exptl_crystal_size_max 0.2
_exptl_crystal_size_mid 0.15
_exptl_crystal_size_min 0.1
_refine_diff_density_max 0.538
_refine_diff_density_min -0.448
_refine_diff_density_rms 0.061
_refine_ls_extinction_method none
_refine_ls_goodness_of_fit_ref 1.025
_refine_ls_hydrogen_treatment constr
_refine_ls_matrix_type full
_refine_ls_number_parameters 281
_refine_ls_number_reflns 5051
_refine_ls_number_restraints 13
_refine_ls_restrained_S_all 1.023
_refine_ls_R_factor_all 0.0499
_refine_ls_R_factor_gt 0.0401
_refine_ls_shift/su_max 0.001
_refine_ls_shift/su_mean 0.000
_refine_ls_structure_factor_coef Fsqd
_refine_ls_weighting_details 'w=1/[\s^2^(Fo^2^)+(0.0406P)^2^+5.5909P] where P=(Fo^2^+2Fc^2^)/3'
_refine_ls_weighting_scheme calc
_refine_ls_wR_factor_gt 0.0942
_refine_ls_wR_factor_ref 0.0998
_reflns_Friedel_coverage 0.000
_reflns_number_gt 4329
_reflns_number_total 5051
_reflns_threshold_expression 'I > 2\s(I)'
_cod_data_source_file d1dt01839f2.cif
_cod_data_source_block samm-5-ni-ncsnbdisordered
_cod_depositor_comments 'Adding full bibliography for 7708105--7708117.cif.'
_cod_database_code 7708107
_shelx_shelxl_version_number 2018/3
_shelx_space_group_comment
;
The symmetry employed for this shelxl refinement is uniquely defined
by the following loop, which should always be used as a source of
symmetry information in preference to the above space-group names.
They are only intended as comments.
;
_shelx_estimated_absorpt_t_max 0.958
_shelx_estimated_absorpt_t_min 0.919
_olex2_refinement_description
;
1. Fixed Uiso
 At 1.2 times of:
  All C(H) groups
2. Restrained distances
 O00V-N00C \\sim O00U-N00C
 with sigma of 0.001
 O00V-C00V \\sim C00V-O00U
 with sigma of 0.001
3. Restrained planarity
 N00C, C00V, O00U, O00V, C00U, C1, C00P, H00U, C00Q, H1, H00P, C4, H00Q, H4
 with sigma of 0.001
4. Others
 Fixed Sof: N00C(0.5) C00V(0.5) C00U(0.5) H00U(0.5) C00P(0.5) H00P(0.5)
 C4(0.5) H4(0.5) C00Q(0.5) H00Q(0.5) C1(0.5) H1(0.5) O00U(0.5) O00V(0.5)
5.a Aromatic/amide H refined with riding coordinates:
 C008(H008), C00B(H00B), C00D(H00D), C00H(H00H), C00K(H00K), C00M(H00M),
 C00N(H00N), C00O(H00O), C00R(H00R), C00S(H00S), C00U(H00U), C00P(H00P), C4(H4),
  C00Q(H00Q), C1(H1)
5.b Fitted hexagon refined as free rotating group:
 C00V(C00U,C00P,C4,C00Q,C1)
;
_olex2_submission_special_instructions 'No special instructions were received'

loop_
_space_group_symop_operation_xyz
'x, y, z'
'-x, y, -z'
'x+1/2, y+1/2, z'
'-x+1/2, y+1/2, -z'
'-x, -y, -z'
'x, -y, z'
'-x+1/2, -y+1/2, -z'
'x+1/2, -y+1/2, z'

loop_
_atom_site_label
_atom_site_type_symbol
_atom_site_fract_x
_atom_site_fract_y
_atom_site_fract_z
_atom_site_U_iso_or_equiv
_atom_site_adp_type
_atom_site_occupancy
_atom_site_site_symmetry_order
_atom_site_calc_flag
_atom_site_refinement_flags_posn
_atom_site_refinement_flags_adp
_atom_site_refinement_flags_occupancy
_atom_site_disorder_assembly
_atom_site_disorder_group
Ni01 Ni 0.500000 0.500000 0.500000 0.00968(8) Uani 1 4 d S T P . .
S002 S 0.34760(5) 0.500000 -0.04073(6) 0.02775(13) Uani 1 2 d S T P . .
O003 O 0.66976(10) 0.74304(5) 0.58906(12) 0.0307(3) Uani 1 1 d . . . . .
N004 N 0.59228(9) 0.56176(5) 0.48653(13) 0.0142(2) Uani 1 1 d . . . . .
N005 N 0.41066(12) 0.500000 0.26713(19) 0.0146(3) Uani 1 2 d S T P . .
O006 O 0.84193(9) 0.59844(5) 0.87549(13) 0.0294(3) Uani 1 1 d . . . . .
N007 N 0.75649(10) 0.67090(5) 0.73203(13) 0.0200(3) Uani 1 1 d . . . . .
C008 C 0.64412(11) 0.59523(5) 0.60399(15) 0.0155(2) Uani 1 1 d . . . . .
H008 H 0.640116 0.590269 0.692573 0.019 Uiso 1 1 calc R U . . .
C009 C 0.38262(15) 0.500000 0.1385(2) 0.0154(3) Uani 1 2 d S T P . .
C00A C 0.70321(11) 0.63672(6) 0.60151(16) 0.0191(3) Uani 1 1 d . . . . .
C00B C 0.59907(12) 0.56967(6) 0.36259(16) 0.0209(3) Uani 1 1 d . . . . .
H00B H 0.562875 0.546323 0.278346 0.025 Uiso 1 1 calc R U . . .
N00C N 0.98830(15) 0.41472(8) 0.4952(3) 0.0298(7) Uani 0.5 1 d D . P A -1
C00D C 0.71008(14) 0.64476(7) 0.47376(18) 0.0284(4) Uani 1 1 d . . . . .
H00D H 0.750177 0.672945 0.469463 0.034 Uiso 1 1 calc R U . . .
C00E C 0.78720(13) 0.76014(6) 0.84802(17) 0.0232(3) Uani 1 1 d . . . . .
C00F C 0.73255(12) 0.72571(6) 0.71239(16) 0.0223(3) Uani 1 1 d . . . . .
C00G C 0.88533(13) 0.68277(7) 1.00080(17) 0.0259(3) Uani 1 1 d . . . . .
C00H C 0.65650(14) 0.61033(7) 0.35239(18) 0.0300(4) Uani 1 1 d . . . . .
H00H H 0.659174 0.614618 0.262509 0.036 Uiso 1 1 calc R U . . .
C00I C 0.82916(12) 0.64637(7) 0.87002(16) 0.0227(3) Uani 1 1 d . . . . .
C00J C 0.86373(13) 0.73797(7) 0.98615(17) 0.0261(3) Uani 1 1 d . . . . .
C00K C 0.76154(14) 0.81349(7) 0.83810(19) 0.0281(4) Uani 1 1 d . . . . .
H00K H 0.707879 0.827496 0.745528 0.034 Uiso 1 1 calc R U . . .
C00L C 0.91698(15) 0.77242(8) 1.11431(19) 0.0332(4) Uani 1 1 d . . . . .
C00M C 0.95733(14) 0.66140(9) 1.13842(19) 0.0349(4) Uani 1 1 d . . . . .
H00M H 0.971151 0.623963 1.147974 0.042 Uiso 1 1 calc R U . . .
C00N C 0.89126(16) 0.82740(8) 1.0982(2) 0.0384(5) Uani 1 1 d . . . . .
H00N H 0.928073 0.850887 1.181935 0.046 Uiso 1 1 calc R U . . .
C00O C 0.81463(16) 0.84754(8) 0.9649(2) 0.0358(4) Uani 1 1 d . . . . .
H00O H 0.797025 0.884445 0.957516 0.043 Uiso 1 1 calc R U . . .
C00R C 1.01032(15) 0.69563(10) 1.26495(19) 0.0430(5) Uani 1 1 d . . . . .
H00R H 1.059938 0.680974 1.359805 0.052 Uiso 1 1 calc R U . . .
C00S C 0.99122(16) 0.74946(10) 1.2528(2) 0.0424(5) Uani 1 1 d . . . . .
H00S H 1.028525 0.771842 1.338985 0.051 Uiso 1 1 calc R U . . .
C00V C 0.98588(14) 0.44963(5) 0.60526(16) 0.0225(6) Uani 0.5 1 d DG . P A -1
C00U C 0.89367(12) 0.46330(9) 0.5907(2) 0.0344(8) Uani 0.5 1 d G . P A -1
H00U H 0.832434 0.449626 0.508313 0.041 Uiso 0.5 1 calc R U P A -1
C00P C 0.89106(14) 0.49697(11) 0.6967(3) 0.0421(8) Uani 0.5 1 d G . P A -1
H00P H 0.828032 0.506310 0.686744 0.051 Uiso 0.5 1 calc R U P A -1
C4 C 0.98065(19) 0.51697(9) 0.8172(2) 0.0371(9) Uani 0.5 1 d G . P A -1
H4 H 0.978864 0.539980 0.889688 0.045 Uiso 0.5 1 calc R U P A -1
C00Q C 1.07287(15) 0.50330(10) 0.8318(2) 0.0338(6) Uani 0.5 1 d G . P A -1
H00Q H 1.134100 0.516968 0.914201 0.041 Uiso 0.5 1 calc R U P A -1
C1 C 1.07548(11) 0.46963(9) 0.7258(2) 0.0270(7) Uani 0.5 1 d G . P A -1
H1 H 1.138505 0.460285 0.735771 0.032 Uiso 0.5 1 calc R U P A -1
O00U O 0.9076(2) 0.39800(9) 0.3908(2) 0.0467(8) Uani 0.5 1 d D . P A -1
O00V O 1.0709(3) 0.40350(9) 0.5117(3) 0.0467(8) Uani 0.5 1 d D . P A -1

loop_
_atom_site_aniso_label
_atom_site_aniso_U_11
_atom_site_aniso_U_22
_atom_site_aniso_U_33
_atom_site_aniso_U_23
_atom_site_aniso_U_13
_atom_site_aniso_U_12
Ni01 0.01080(15) 0.00859(14) 0.00936(16) 0.000 0.00496(12) 0.000
S002 0.0353(3) 0.0326(3) 0.0128(2) 0.000 0.0105(2) 0.000
O003 0.0455(7) 0.0227(5) 0.0133(5) -0.0014(4) 0.0074(5) -0.0103(5)
N004 0.0152(5) 0.0143(5) 0.0138(5) -0.0012(4) 0.0079(4) -0.0031(4)
N005 0.0143(7) 0.0136(7) 0.0155(8) 0.000 0.0074(6) 0.000
O006 0.0314(6) 0.0286(6) 0.0215(6) 0.0021(4) 0.0086(5) -0.0038(5)
N007 0.0251(6) 0.0208(6) 0.0107(5) -0.0031(4) 0.0067(5) -0.0123(5)
C008 0.0190(6) 0.0150(6) 0.0131(6) -0.0004(5) 0.0087(5) -0.0034(5)
C009 0.0146(8) 0.0122(8) 0.0180(9) 0.000 0.0073(7) 0.000
C00A 0.0225(7) 0.0199(6) 0.0129(6) -0.0037(5) 0.0076(5) -0.0097(5)
C00B 0.0253(7) 0.0236(7) 0.0151(6) -0.0048(5) 0.0112(6) -0.0109(6)
N00C 0.045(2) 0.0192(10) 0.0293(12) 0.002(2) 0.0219(13) -0.0016(17)
C00D 0.0375(9) 0.0321(8) 0.0185(7) -0.0065(6) 0.0164(7) -0.0226(7)
C00E 0.0325(8) 0.0263(7) 0.0144(7) -0.0081(5) 0.0145(6) -0.0194(6)
C00F 0.0320(8) 0.0206(7) 0.0141(7) -0.0036(5) 0.0117(6) -0.0145(6)
C00G 0.0268(8) 0.0371(8) 0.0117(6) -0.0025(6) 0.0083(6) -0.0168(7)
C00H 0.0404(10) 0.0380(9) 0.0166(7) -0.0090(6) 0.0183(7) -0.0237(8)
C00I 0.0236(7) 0.0290(8) 0.0133(6) 0.0005(5) 0.0079(6) -0.0102(6)
C00J 0.0309(8) 0.0366(8) 0.0136(7) -0.0077(6) 0.0133(6) -0.0219(7)
C00K 0.0439(10) 0.0258(8) 0.0236(8) -0.0087(6) 0.0237(7) -0.0200(7)
C00L 0.0386(9) 0.0486(10) 0.0176(7) -0.0150(7) 0.0181(7) -0.0296(8)
C00M 0.0309(9) 0.0526(11) 0.0147(7) 0.0034(7) 0.0070(7) -0.0175(8)
C00N 0.0525(12) 0.0469(11) 0.0273(9) -0.0239(8) 0.0287(9) -0.0364(9)
C00O 0.0585(12) 0.0324(9) 0.0327(9) -0.0180(7) 0.0348(9) -0.0285(9)
C00R 0.0354(10) 0.0727(15) 0.0115(7) 0.0006(8) 0.0052(7) -0.0262(10)
C00S 0.0414(10) 0.0689(14) 0.0145(8) -0.0140(8) 0.0125(7) -0.0360(10)
C00V 0.0306(16) 0.0155(12) 0.0234(15) 0.0021(11) 0.0152(13) -0.0021(11)
C00U 0.0290(17) 0.0236(15) 0.045(2) -0.0019(14) 0.0152(16) -0.0049(13)
C00P 0.0455(17) 0.0302(15) 0.068(2) 0.009(4) 0.0415(17) 0.008(3)
C4 0.062(2) 0.0267(15) 0.0349(19) 0.0011(12) 0.0333(19) 0.0001(15)
C00Q 0.0462(16) 0.0207(13) 0.0252(12) -0.002(2) 0.0116(11) 0.004(3)
C1 0.0285(16) 0.0211(14) 0.0265(16) -0.0006(12) 0.0105(13) 0.0005(12)
O00U 0.058(2) 0.0342(15) 0.0306(15) -0.0131(12) 0.0105(15) -0.0116(13)
O00V 0.057(2) 0.0370(16) 0.064(2) -0.0162(15) 0.044(2) -0.0057(15)

loop_
_atom_type_symbol
_atom_type_description
_atom_type_scat_dispersion_real
_atom_type_scat_dispersion_imag
_atom_type_scat_source
C C 0.0033 0.0016 'International Tables Vol C Tables 4.2.6.8 and 6.1.1.4'
H H 0.0000 0.0000 'International Tables Vol C Tables 4.2.6.8 and 6.1.1.4'
N N 0.0061 0.0033 'International Tables Vol C Tables 4.2.6.8 and 6.1.1.4'
Ni Ni 0.3393 1.1124 'International Tables Vol C Tables 4.2.6.8 and 6.1.1.4'
O O 0.0106 0.0060 'International Tables Vol C Tables 4.2.6.8 and 6.1.1.4'
S S 0.1246 0.1234 'International Tables Vol C Tables 4.2.6.8 and 6.1.1.4'

loop_
_geom_angle_atom_site_label_1
_geom_angle_atom_site_label_2
_geom_angle_atom_site_label_3
_geom_angle
_geom_angle_site_symmetry_1
_geom_angle_site_symmetry_3
_geom_angle_publ_flag
N004 Ni01 N004 88.36(6) 5_666 6_565 y
N004 Ni01 N004 180.0 6_565 2_656 y
N004 Ni01 N004 91.64(6) 5_666 2_656 y
N004 Ni01 N004 180.0 5_666 . y
N004 Ni01 N004 88.36(6) 2_656 . y
N004 Ni01 N004 91.64(6) 6_565 . y
N005 Ni01 N004 89.75(4) . 6_565 y
N005 Ni01 N004 89.75(4) 5_666 5_666 y
N005 Ni01 N004 90.25(4) 5_666 . y
N005 Ni01 N004 90.25(4) 5_666 6_565 y
N005 Ni01 N004 90.25(4) . 5_666 y
N005 Ni01 N004 90.25(4) . 2_656 y
N005 Ni01 N004 89.75(4) 5_666 2_656 y
N005 Ni01 N004 89.75(4) . . y
N005 Ni01 N005 180.0 . 5_666 y
C008 N004 Ni01 119.75(9) . . ?
C008 N004 C00B 117.48(12) . . ?
C00B N004 Ni01 122.75(9) . . ?
C009 N005 Ni01 163.64(16) . . ?
C00F N007 C00A 117.41(12) . . ?
C00F N007 C00I 125.34(12) . . ?
C00I N007 C00A 117.25(13) . . ?
N004 C008 H008 118.6 . . ?
N004 C008 C00A 122.74(12) . . ?
C00A C008 H008 118.6 . . ?
N005 C009 S002 177.85(19) . . ?
C008 C00A N007 119.41(12) . . ?
C00D C00A N007 120.93(13) . . ?
C00D C00A C008 119.66(13) . . ?
N004 C00B H00B 118.6 . . ?
N004 C00B C00H 122.79(13) . . ?
C00H C00B H00B 118.6 . . ?
O00U N00C C00V 118.03(19) . . ?
O00U N00C O00V 123.9(4) . . ?
O00V N00C C00V 118.06(18) . . ?
C00A C00D H00D 121.2 . . ?
C00A C00D C00H 117.68(14) . . ?
C00H C00D H00D 121.2 . . ?
C00J C00E C00F 119.95(15) . . ?
C00K C00E C00F 119.20(15) . . ?
C00K C00E C00J 120.84(14) . . ?
O003 C00F N007 120.47(13) . . ?
O003 C00F C00E 122.85(15) . . ?
N007 C00F C00E 116.68(14) . . ?
C00J C00G C00I 120.46(14) . . ?
C00M C00G C00I 118.91(17) . . ?
C00M C00G C00J 120.60(16) . . ?
C00B C00H C00D 119.66(14) . . ?
C00B C00H H00H 120.2 . . ?
C00D C00H H00H 120.2 . . ?
O006 C00I N007 119.96(14) . . ?
O006 C00I C00G 124.00(15) . . ?
N007 C00I C00G 116.04(14) . . ?
C00E C00J C00L 118.76(17) . . ?
C00G C00J C00E 121.37(14) . . ?
C00G C00J C00L 119.83(16) . . ?
C00E C00K H00K 119.9 . . ?
C00E C00K C00O 120.23(18) . . ?
C00O C00K H00K 119.9 . . ?
C00N C00L C00J 118.78(18) . . ?
C00S C00L C00J 118.17(19) . . ?
C00S C00L C00N 123.02(16) . . ?
C00G C00M H00M 120.3 . . ?
C00G C00M C00R 119.5(2) . . ?
C00R C00M H00M 120.3 . . ?
C00L C00N H00N 119.3 . . ?
C00O C00N C00L 121.36(15) . . ?
C00O C00N H00N 119.3 . . ?
C00K C00O H00O 120.0 . . ?
C00N C00O C00K 119.95(18) . . ?
C00N C00O H00O 120.0 . . ?
C00M C00R H00R 119.6 . . ?
C00S C00R C00M 120.87(18) . . ?
C00S C00R H00R 119.6 . . ?
C00L C00S H00S 119.5 . . ?
C00R C00S C00L 121.05(17) . . ?
C00R C00S H00S 119.5 . . ?
C00U C00V N00C 119.85(13) . . ?
C00U C00V C1 120.0 . . ?
C1 C00V N00C 120.15(13) . . ?
C00V C00U H00U 120.0 . . ?
C00V C00U C00P 120.0 . . ?
C00P C00U H00U 120.0 . . ?
C00U C00P H00P 120.0 . . ?
C4 C00P C00U 120.0 . . ?
C4 C00P H00P 120.0 . . ?
C00P C4 H4 120.0 . . ?
C00Q C4 C00P 120.0 . . ?
C00Q C4 H4 120.0 . . ?
C4 C00Q H00Q 120.0 . . ?
C4 C00Q C1 120.0 . . ?
C1 C00Q H00Q 120.0 . . ?
C00V C1 H1 120.0 . . ?
C00Q C1 C00V 120.0 . . ?
C00Q C1 H1 120.0 . . ?

loop_
_geom_bond_atom_site_label_1
_geom_bond_atom_site_label_2
_geom_bond_distance
_geom_bond_site_symmetry_2
_geom_bond_publ_flag
Ni01 N004 2.1443(11) . y
Ni01 N004 2.1443(11) 2_656 y
Ni01 N004 2.1443(11) 6_565 y
Ni01 N004 2.1443(11) 5_666 y
Ni01 N005 2.0585(17) . y
Ni01 N005 2.0585(17) 5_666 y
S002 C009 1.631(2) . ?
O003 C00F 1.2122(19) . ?
N004 C008 1.3414(17) . ?
N004 C00B 1.3428(18) . ?
N005 C009 1.160(3) . ?
O006 C00I 1.206(2) . ?
N007 C00A 1.4374(17) . ?
N007 C00F 1.401(2) . ?
N007 C00I 1.4168(19) . ?
C008 H008 0.9500 . ?
C008 C00A 1.3845(19) . ?
C00A C00D 1.382(2) . ?
C00B H00B 0.9500 . ?
C00B C00H 1.382(2) . ?
N00C C00V 1.440(4) . ?
N00C O00U 1.225(3) . ?
N00C O00V 1.225(3) . ?
C00D H00D 0.9500 . ?
C00D C00H 1.384(2) . ?
C00E C00F 1.477(2) . ?
C00E C00J 1.411(2) . ?
C00E C00K 1.375(2) . ?
C00G C00I 1.477(2) . ?
C00G C00J 1.404(3) . ?
C00G C00M 1.379(2) . ?
C00H H00H 0.9500 . ?
C00J C00L 1.426(2) . ?
C00K H00K 0.9500 . ?
C00K C00O 1.411(2) . ?
C00L C00N 1.411(3) . ?
C00L C00S 1.410(3) . ?
C00M H00M 0.9500 . ?
C00M C00R 1.412(3) . ?
C00N H00N 0.9500 . ?
C00N C00O 1.364(3) . ?
C00O H00O 0.9500 . ?
C00R H00R 0.9500 . ?
C00R C00S 1.364(3) . ?
C00S H00S 0.9500 . ?
C00V C00U 1.3900 . ?
C00V C1 1.3900 . ?
C00U H00U 0.9500 . ?
C00U C00P 1.3900 . ?
C00P H00P 0.9500 . ?
C00P C4 1.3900 . ?
C4 H4 0.9500 . ?
C4 C00Q 1.3900 . ?
C00Q H00Q 0.9500 . ?
C00Q C1 1.3900 . ?
C1 H1 0.9500 . ?

loop_
_geom_torsion_atom_site_label_1
_geom_torsion_atom_site_label_2
_geom_torsion_atom_site_label_3
_geom_torsion_atom_site_label_4
_geom_torsion
_geom_torsion_site_symmetry_1
_geom_torsion_site_symmetry_2
_geom_torsion_site_symmetry_3
_geom_torsion_site_symmetry_4
_geom_torsion_publ_flag
Ni01 N004 C008 C00A -178.47(11) . . . . ?
Ni01 N004 C00B C00H 178.30(14) . . . . ?
N004 C008 C00A N007 179.98(13) . . . . ?
N004 C008 C00A C00D 0.1(2) . . . . ?
N004 C00B C00H C00D 0.1(3) . . . . ?
N007 C00A C00D C00H -179.86(17) . . . . ?
C008 N004 C00B C00H 0.0(2) . . . . ?
C008 C00A C00D C00H 0.0(3) . . . . ?
C00A N007 C00F O003 -0.6(2) . . . . ?
C00A N007 C00F C00E 179.35(13) . . . . ?
C00A N007 C00I O006 -2.2(2) . . . . ?
C00A N007 C00I C00G 177.86(13) . . . . ?
C00A C00D C00H C00B -0.1(3) . . . . ?
C00B N004 C008 C00A -0.1(2) . . . . ?
N00C C00V C00U C00P 180.0 . . . . ?
N00C C00V C1 C00Q 180.0 . . . . ?
C00E C00J C00L C00N -0.1(2) . . . . ?
C00E C00J C00L C00S 178.18(15) . . . . ?
C00E C00K C00O C00N -0.4(2) . . . . ?
C00F N007 C00A C008 -119.15(16) . . . . ?
C00F N007 C00A C00D 60.7(2) . . . . ?
C00F N007 C00I O006 177.93(15) . . . . ?
C00F N007 C00I C00G -2.0(2) . . . . ?
C00F C00E C00J C00G -4.0(2) . . . . ?
C00F C00E C00J C00L 178.47(14) . . . . ?
C00F C00E C00K C00O -178.17(14) . . . . ?
C00G C00J C00L C00N -177.63(16) . . . . ?
C00G C00J C00L C00S 0.6(2) . . . . ?
C00G C00M C00R C00S 0.0(3) . . . . ?
C00I N007 C00A C008 61.0(2) . . . . ?
C00I N007 C00A C00D -119.09(17) . . . . ?
C00I N007 C00F O003 179.23(15) . . . . ?
C00I N007 C00F C00E -0.8(2) . . . . ?
C00I C00G C00J C00E 1.1(2) . . . . ?
C00I C00G C00J C00L 178.57(14) . . . . ?
C00I C00G C00M C00R -178.92(16) . . . . ?
C00J C00E C00F O003 -176.20(15) . . . . ?
C00J C00E C00F N007 3.8(2) . . . . ?
C00J C00E C00K C00O 2.7(2) . . . . ?
C00J C00G C00I O006 -178.02(16) . . . . ?
C00J C00G C00I N007 1.9(2) . . . . ?
C00J C00G C00M C00R -0.7(3) . . . . ?
C00J C00L C00N C00O 2.4(3) . . . . ?
C00J C00L C00S C00R -1.3(3) . . . . ?
C00K C00E C00F O003 4.7(2) . . . . ?
C00K C00E C00F N007 -175.27(14) . . . . ?
C00K C00E C00J C00G 175.08(15) . . . . ?
C00K C00E C00J C00L -2.4(2) . . . . ?
C00L C00N C00O C00K -2.1(3) . . . . ?
C00M C00G C00I O006 0.2(3) . . . . ?
C00M C00G C00I N007 -179.87(15) . . . . ?
C00M C00G C00J C00E -177.14(15) . . . . ?
C00M C00G C00J C00L 0.3(2) . . . . ?
C00M C00R C00S C00L 1.0(3) . . . . ?
C00N C00L C00S C00R 176.88(18) . . . . ?
C00S C00L C00N C00O -175.80(17) . . . . ?
C00V C00U C00P C4 0.0 . . . . ?
C00U C00V C1 C00Q 0.0 . . . . ?
C00U C00P C4 C00Q 0.0 . . . . ?
C00P C4 C00Q C1 0.0 . . . . ?
C4 C00Q C1 C00V 0.0 . . . . ?
C1 C00V C00U C00P 0.0 . . . . ?
O00U N00C C00V C00U 0.003(9) . . . . ?
O00U N00C C00V C1 180.000(9) . . . . ?
O00V N00C C00V C00U -179.95(4) . . . . ?
O00V N00C C00V C1 0.04(4) . . . . ?
